data_7007987
loop_
_publ_author_name
'Itoh, Sumitaka'
'Kishikawa, Nobuyuki'
'Suzuki, Takayoshi'
'Takagi, Hideo D.'

_publ_section_title
;
 Syntheses, structural analyses and redox kinetics of four-coordinate
 [CuL2]2+ and five-coordinate [CuL2(solvent)]2+ complexes (L =
 6,6'-dimethyl-2,2'-bipyridine or 2,9-dimethyl-1,10-phenanthroline):
 completely gated reduction reaction of [Cu(dmp)2]2+ in nitromethane.
;
_journal_issue 6
_journal_name_full 'Dalton transactions (Cambridge, England : 2003)'
_journal_page_first 1066
_journal_page_last 1078
_journal_paper_doi 10.1039/b415057k
_journal_year 2005
_chemical_formula_moiety 'C24 H26 Cu N4 O 2+, 2(Cl O4 1-)'
_chemical_formula_sum 'C24 H26 Cl2 Cu N4 O9'
_chemical_formula_weight 648.93
_chemical_name_systematic
;
Aquobis(6,6'-dimethyl-2,2'-bipyridine)copper(II) perchlorate
;
_space_group_IT_number 14
_symmetry_cell_setting monoclinic
_symmetry_space_group_name_Hall '-P 2yab'
_symmetry_space_group_name_H-M 'P 1 21/a 1'
_atom_sites_solution_hydrogens geom
_atom_sites_solution_primary direct
_atom_sites_solution_secondary difmap
_audit_creation_method SHELXL-97
_cell_angle_alpha 90.00
_cell_angle_beta 101.57(3)
_cell_angle_gamma 90.00
_cell_formula_units_Z 4
_cell_length_a 14.007(6)
_cell_length_b 10.951(5)
_cell_length_c 18.099(5)
_cell_measurement_reflns_used 12348
_cell_measurement_temperature 200(2)
_cell_measurement_theta_max 27.5
_cell_measurement_theta_min 3.1
_cell_volume 2719.8(19)
_computing_cell_refinement PROCESS-AUTO
_computing_data_collection PROCESS-AUTO
_computing_data_reduction 'teXsan ver. 1.11'
_computing_molecular_graphics ORTEP
_computing_publication_material SHELXL-97
_computing_structure_refinement SHELXL-97
_computing_structure_solution SIR92
_diffrn_ambient_temperature 200(2)
_diffrn_detector_area_resol_mean 10.00
_diffrn_measured_fraction_theta_full 0.945
_diffrn_measured_fraction_theta_max 0.945
_diffrn_measurement_device_type 'Rigaku Raxis-rapid'
_diffrn_measurement_method \w
_diffrn_radiation_monochromator graphite
_diffrn_radiation_source 'fine-focus sealed tube'
_diffrn_radiation_type 'Mo K\a'
_diffrn_radiation_wavelength 0.71075
_diffrn_reflns_av_R_equivalents 0.0865
_diffrn_reflns_av_sigmaI/netI 0.0798
_diffrn_reflns_limit_h_max 18
_diffrn_reflns_limit_h_min -17
_diffrn_reflns_limit_k_max 13
_diffrn_reflns_limit_k_min -12
_diffrn_reflns_limit_l_max 22
_diffrn_reflns_limit_l_min -23
_diffrn_reflns_number 21731
_diffrn_reflns_theta_full 27.51
_diffrn_reflns_theta_max 27.51
_diffrn_reflns_theta_min 3.09
_exptl_absorpt_coefficient_mu 1.061
_exptl_absorpt_correction_T_max 1.000
_exptl_absorpt_correction_T_min 0.809
_exptl_absorpt_correction_type multi-scan
_exptl_crystal_colour green
_exptl_crystal_density_diffrn 1.585
_exptl_crystal_density_method 'not measured'
_exptl_crystal_description plate
_exptl_crystal_F_000 1332
_exptl_crystal_size_max 0.22
_exptl_crystal_size_mid 0.22
_exptl_crystal_size_min 0.14
_refine_diff_density_max 0.472
_refine_diff_density_min -0.541
_refine_diff_density_rms 0.096
_refine_ls_extinction_method none
_refine_ls_goodness_of_fit_ref 1.015
_refine_ls_hydrogen_treatment constr
_refine_ls_matrix_type full
_refine_ls_number_parameters 361
_refine_ls_number_reflns 5915
_refine_ls_number_restraints 0
_refine_ls_restrained_S_all 1.015
_refine_ls_R_factor_all 0.0829
_refine_ls_R_factor_gt 0.0569
_refine_ls_shift/su_max 0.001
_refine_ls_shift/su_mean 0.000
_refine_ls_structure_factor_coef Fsqd
_refine_ls_weighting_details 'calc w=1/[\s^2^(Fo^2^)+(0.0670P)^2^+0.0000P] where P=(Fo^2^+2Fc^2^)/3'
_refine_ls_weighting_scheme calc
_refine_ls_wR_factor_gt 0.1321
_refine_ls_wR_factor_ref 0.1389
_reflns_number_gt 3928
_reflns_number_total 5915
_reflns_threshold_expression >2sigma(I)
_cod_data_source_file b415057k.txt
_cod_data_source_block CudmbpH2O
_cod_original_cell_volume 2720.0(18)
_cod_database_code 7007987

loop_
_symmetry_equiv_pos_as_xyz
'x, y, z'
'-x+1/2, y+1/2, -z'
'-x, -y, -z'
'x-1/2, -y-1/2, z'

loop_
_atom_site_label
_atom_site_type_symbol
_atom_site_fract_x
_atom_site_fract_y
_atom_site_fract_z
_atom_site_U_iso_or_equiv
_atom_site_adp_type
_atom_site_occupancy
_atom_site_symmetry_multiplicity
_atom_site_calc_flag
_atom_site_refinement_flags
_atom_site_disorder_assembly
_atom_site_disorder_group
Cu1 Cu 0.35505(3) 0.02793(4) 0.23844(2) 0.02414(13) Uani 1 1 d . . .
Cl1 Cl 0.31646(8) -0.36903(11) 0.37160(6) 0.0407(3) Uani 1 1 d . . .
Cl2 Cl 0.36332(7) -0.30014(9) 0.05793(5) 0.0343(2) Uani 1 1 d . . .
O1 O 0.3049(2) -0.1487(3) 0.22388(16) 0.0361(6) Uani 1 1 d . . .
O11 O 0.2962(4) -0.2420(4) 0.3659(2) 0.0892(15) Uani 1 1 d . . .
O12 O 0.3952(4) -0.3910(5) 0.4307(2) 0.0962(16) Uani 1 1 d . . .
O13 O 0.3382(3) -0.4094(4) 0.3022(2) 0.0717(12) Uani 1 1 d . . .
O14 O 0.2349(3) -0.4336(5) 0.3847(3) 0.0989(17) Uani 1 1 d . . .
O21 O 0.3619(3) -0.1733(3) 0.0440(2) 0.0655(11) Uani 1 1 d . . .
O22 O 0.4517(3) -0.3515(4) 0.0447(2) 0.0716(11) Uani 1 1 d . . .
O23 O 0.3600(3) -0.3228(3) 0.13572(17) 0.0581(10) Uani 1 1 d . . .
O24 O 0.2838(2) -0.3596(3) 0.01152(19) 0.0548(9) Uani 1 1 d . . .
N1 N 0.2291(2) 0.0465(3) 0.27201(19) 0.0334(8) Uani 1 1 d . . .
N2 N 0.4068(3) 0.0890(3) 0.35161(18) 0.0378(8) Uani 1 1 d . . .
N3 N 0.3634(2) 0.1807(3) 0.17392(16) 0.0264(6) Uani 1 1 d . . .
N4 N 0.4700(2) -0.0186(3) 0.19696(16) 0.0264(6) Uani 1 1 d . . .
C1 C 0.1379(4) 0.0201(5) 0.1441(3) 0.0568(13) Uani 1 1 d . . .
H1A H 0.1598 0.0982 0.1269 0.069 Uiso 1 1 calc R . .
H1B H 0.0708 0.0041 0.1179 0.069 Uiso 1 1 calc R . .
H1C H 0.1804 -0.0456 0.1329 0.069 Uiso 1 1 calc R . .
C2 C 0.1421(3) 0.0254(4) 0.2267(3) 0.0448(10) Uani 1 1 d . . .
C3 C 0.0609(4) 0.0101(5) 0.2576(4) 0.0706(18) Uani 1 1 d . . .
H3 H -0.0011 -0.0030 0.2260 0.084 Uiso 1 1 calc R . .
C4 C 0.0698(5) 0.0137(5) 0.3349(5) 0.082(2) Uani 1 1 d . . .
H4 H 0.0144 -0.0005 0.3566 0.100 Uiso 1 1 calc R . .
C5 C 0.1561(6) 0.0372(5) 0.3794(4) 0.075(2) Uani 1 1 d . . .
H5 H 0.1621 0.0416 0.4325 0.091 Uiso 1 1 calc R . .
C6 C 0.2372(4) 0.0552(4) 0.3470(3) 0.0440(12) Uani 1 1 d . . .
C7 C 0.3340(4) 0.0885(5) 0.3908(2) 0.0520(13) Uani 1 1 d . . .
C8 C 0.3499(7) 0.1287(8) 0.4647(3) 0.099(3) Uani 1 1 d . . .
H8 H 0.2989 0.1272 0.4922 0.119 Uiso 1 1 calc R . .
C9 C 0.4406(8) 0.1705(9) 0.4974(4) 0.122(4) Uani 1 1 d . . .
H9 H 0.4527 0.1982 0.5482 0.149 Uiso 1 1 calc R . .
C10 C 0.5120(6) 0.1728(7) 0.4587(3) 0.095(2) Uani 1 1 d . . .
H10 H 0.5746 0.2023 0.4820 0.114 Uiso 1 1 calc R . .
C11 C 0.4956(4) 0.1325(5) 0.3845(3) 0.0554(14) Uani 1 1 d . . .
C12 C 0.5720(4) 0.1393(5) 0.3393(3) 0.0597(14) Uani 1 1 d . . .
H12A H 0.5845 0.0574 0.3215 0.072 Uiso 1 1 calc R . .
H12B H 0.6320 0.1720 0.3703 0.072 Uiso 1 1 calc R . .
H12C H 0.5503 0.1930 0.2958 0.072 Uiso 1 1 calc R . .
C13 C 0.2559(4) 0.3139(4) 0.2285(3) 0.0513(12) Uani 1 1 d . . .
H13A H 0.2051 0.2516 0.2258 0.063 Uiso 1 1 calc R . .
H13B H 0.2255 0.3945 0.2188 0.063 Uiso 1 1 calc R . .
H13C H 0.2978 0.3131 0.2789 0.063 Uiso 1 1 calc R . .
C14 C 0.3155(3) 0.2877(4) 0.1712(2) 0.0360(9) Uani 1 1 d . . .
C15 C 0.3237(3) 0.3737(4) 0.1163(3) 0.0486(12) Uani 1 1 d . . .
H15 H 0.2896 0.4490 0.1142 0.059 Uiso 1 1 calc R . .
C16 C 0.3812(4) 0.3493(5) 0.0655(3) 0.0528(13) Uani 1 1 d . . .
H16 H 0.3859 0.4071 0.0272 0.064 Uiso 1 1 calc R . .
C17 C 0.4316(3) 0.2434(4) 0.0694(2) 0.0438(11) Uani 1 1 d . . .
H17 H 0.4723 0.2266 0.0345 0.052 Uiso 1 1 calc R . .
C18 C 0.4228(3) 0.1604(4) 0.1247(2) 0.0284(8) Uani 1 1 d . . .
C19 C 0.4822(3) 0.0494(4) 0.1381(2) 0.0290(8) Uani 1 1 d . . .
C20 C 0.5513(3) 0.0184(5) 0.0960(2) 0.0403(10) Uani 1 1 d . . .
H20 H 0.5599 0.0673 0.0545 0.050 Uiso 1 1 calc R . .
C21 C 0.6068(3) -0.0838(5) 0.1154(3) 0.0499(13) Uani 1 1 d . . .
H21 H 0.6525 -0.1087 0.0861 0.059 Uiso 1 1 calc R . .
C22 C 0.5960(3) -0.1496(5) 0.1771(3) 0.0459(11) Uani 1 1 d . . .
H22 H 0.6361 -0.2189 0.1919 0.055 Uiso 1 1 calc R . .
C23 C 0.5275(3) -0.1163(4) 0.2181(2) 0.0348(9) Uani 1 1 d . . .
C24 C 0.5190(3) -0.1853(4) 0.2872(2) 0.0441(11) Uani 1 1 d . . .
H24A H 0.4527 -0.2178 0.2818 0.054 Uiso 1 1 calc R . .
H24B H 0.5328 -0.1307 0.3310 0.054 Uiso 1 1 calc R . .
H24C H 0.5657 -0.2529 0.2946 0.054 Uiso 1 1 calc R . .
H01A H 0.3263 -0.2007 0.1985 0.047 Uiso 1 1 d . . .
H01B H 0.3030 -0.1862 0.2672 0.047 Uiso 1 1 d . . .

loop_
_atom_site_aniso_label
_atom_site_aniso_U_11
_atom_site_aniso_U_22
_atom_site_aniso_U_33
_atom_site_aniso_U_23
_atom_site_aniso_U_13
_atom_site_aniso_U_12
Cu1 0.0221(2) 0.0242(2) 0.0275(2) 0.00073(18) 0.00829(15) -0.00009(19)
Cl1 0.0377(6) 0.0477(7) 0.0392(6) 0.0011(4) 0.0134(4) -0.0051(5)
Cl2 0.0335(6) 0.0352(6) 0.0352(5) 0.0034(4) 0.0094(4) -0.0080(4)
O1 0.0342(17) 0.0276(16) 0.0499(17) -0.0033(12) 0.0166(12) -0.0033(12)
O11 0.138(4) 0.057(3) 0.086(3) 0.001(2) 0.052(3) 0.015(3)
O12 0.089(4) 0.104(4) 0.075(3) -0.022(3) -0.033(2) 0.017(3)
O13 0.096(3) 0.072(3) 0.055(2) -0.0112(19) 0.037(2) -0.014(2)
O14 0.067(3) 0.118(4) 0.127(4) 0.002(3) 0.056(3) -0.036(3)
O21 0.075(3) 0.044(2) 0.070(2) 0.0201(17) -0.0030(18) -0.0184(18)
O22 0.039(2) 0.095(3) 0.087(3) 0.010(2) 0.0293(19) 0.002(2)
O23 0.101(3) 0.041(2) 0.0389(18) -0.0004(14) 0.0280(17) -0.0042(18)
O24 0.044(2) 0.055(2) 0.059(2) -0.0009(16) -0.0047(15) -0.0125(16)
N1 0.032(2) 0.025(2) 0.048(2) 0.0003(13) 0.0186(14) -0.0012(13)
N2 0.049(2) 0.034(2) 0.0296(18) -0.0034(14) 0.0044(15) -0.0010(16)
N3 0.0221(17) 0.0248(18) 0.0322(16) 0.0028(12) 0.0055(11) -0.0032(12)
N4 0.0211(16) 0.0283(17) 0.0297(15) -0.0043(13) 0.0051(11) 0.0000(13)
C1 0.032(3) 0.050(3) 0.080(4) 0.006(3) -0.008(2) -0.003(2)
C2 0.026(2) 0.031(2) 0.080(3) 0.001(2) 0.016(2) 0.0008(19)
C3 0.038(3) 0.041(4) 0.141(6) 0.005(3) 0.038(3) -0.003(2)
C4 0.070(5) 0.042(3) 0.161(7) 0.005(4) 0.087(5) -0.002(3)
C5 0.106(6) 0.040(3) 0.109(5) -0.001(3) 0.090(5) -0.001(3)
C6 0.063(3) 0.027(2) 0.052(3) 0.0042(17) 0.037(2) 0.006(2)
C7 0.088(4) 0.040(3) 0.032(2) -0.0014(19) 0.022(2) 0.000(3)
C8 0.145(8) 0.124(7) 0.036(3) -0.023(3) 0.039(4) -0.013(5)
C9 0.176(10) 0.157(9) 0.026(3) -0.032(4) 0.008(4) -0.038(7)
C10 0.128(7) 0.099(6) 0.044(4) -0.028(3) -0.015(4) -0.018(5)
C11 0.070(4) 0.044(3) 0.042(3) -0.010(2) -0.012(2) -0.002(2)
C12 0.041(3) 0.050(3) 0.080(4) -0.016(3) -0.006(2) -0.012(2)
C13 0.050(3) 0.028(3) 0.082(4) 0.001(2) 0.028(2) 0.010(2)
C14 0.027(2) 0.027(2) 0.051(2) 0.0055(17) 0.0007(16) -0.0026(16)
C15 0.036(3) 0.035(3) 0.069(3) 0.017(2) -0.003(2) -0.0061(19)
C16 0.058(3) 0.049(3) 0.049(3) 0.021(2) 0.005(2) -0.015(2)
C17 0.047(3) 0.047(3) 0.037(2) 0.0081(19) 0.0084(18) -0.018(2)
C18 0.026(2) 0.030(2) 0.0285(19) 0.0005(14) 0.0038(14) -0.0118(15)
C19 0.024(2) 0.036(2) 0.0282(19) -0.0046(14) 0.0070(14) -0.0064(15)
C20 0.027(2) 0.055(3) 0.042(2) -0.014(2) 0.0159(17) -0.015(2)
C21 0.025(2) 0.063(3) 0.064(3) -0.032(3) 0.015(2) -0.004(2)
C22 0.026(2) 0.047(3) 0.064(3) -0.021(2) 0.0082(19) 0.0035(19)
C23 0.023(2) 0.026(2) 0.052(2) -0.0090(17) 0.0013(16) 0.0004(15)
C24 0.041(3) 0.034(3) 0.053(3) 0.0046(19) -0.0014(19) 0.0089(19)

loop_
_atom_type_symbol
_atom_type_description
_atom_type_scat_dispersion_real
_atom_type_scat_dispersion_imag
_atom_type_scat_source
Cu Cu 0.3201 1.2651 'International Tables Vol C Tables 4.2.6.8 and 6.1.1.4'
C C 0.0033 0.0016 'International Tables Vol C Tables 4.2.6.8 and 6.1.1.4'
H H 0.0000 0.0000 'International Tables Vol C Tables 4.2.6.8 and 6.1.1.4'
N N 0.0061 0.0033 'International Tables Vol C Tables 4.2.6.8 and 6.1.1.4'
O O 0.0106 0.0060 'International Tables Vol C Tables 4.2.6.8 and 6.1.1.4'
Cl Cl 0.1484 0.1585 'International Tables Vol C Tables 4.2.6.8 and 6.1.1.4'

loop_
_geom_angle_atom_site_label_1
_geom_angle_atom_site_label_2
_geom_angle_atom_site_label_3
_geom_angle
_geom_angle_site_symmetry_1
_geom_angle_site_symmetry_3
_geom_angle_publ_flag
N4 Cu1 N1 169.60(14) . . ?
N4 Cu1 O1 89.52(12) . . ?
N1 Cu1 O1 80.48(12) . . ?
N4 Cu1 N3 81.41(13) . . ?
N1 Cu1 N3 104.19(13) . . ?
O1 Cu1 N3 138.52(12) . . ?
N4 Cu1 N2 107.42(13) . . ?
N1 Cu1 N2 80.00(15) . . ?
O1 Cu1 N2 117.29(13) . . ?
N3 Cu1 N2 104.02(13) . . ?
O12 Cl1 O14 109.2(3) . . ?
O12 Cl1 O11 109.9(3) . . ?
O14 Cl1 O11 110.4(3) . . ?
O12 Cl1 O13 110.3(3) . . ?
O14 Cl1 O13 108.5(3) . . ?
O11 Cl1 O13 108.4(2) . . ?
O21 Cl2 O24 111.5(2) . . ?
O21 Cl2 O22 109.9(2) . . ?
O24 Cl2 O22 109.1(2) . . ?
O21 Cl2 O23 110.0(2) . . ?
O24 Cl2 O23 109.0(2) . . ?
O22 Cl2 O23 107.2(2) . . ?
Cu1 O1 H01A 124.6(2) . . ?
Cu1 O1 H01B 113.0(2) . . ?
H01A O1 H01B 104.5(3) . . ?
C6 N1 C2 120.8(4) . . ?
C6 N1 Cu1 114.6(3) . . ?
C2 N1 Cu1 123.1(3) . . ?
C11 N2 C7 119.5(4) . . ?
C11 N2 Cu1 129.5(3) . . ?
C7 N2 Cu1 110.8(3) . . ?
C14 N3 C18 119.1(3) . . ?
C14 N3 Cu1 130.1(3) . . ?
C18 N3 Cu1 110.6(2) . . ?
C19 N4 C23 120.3(3) . . ?
C19 N4 Cu1 113.7(3) . . ?
C23 N4 Cu1 125.7(3) . . ?
C2 C1 H1A 109.5 . . ?
C2 C1 H1B 109.5 . . ?
H1A C1 H1B 109.5 . . ?
C2 C1 H1C 109.5 . . ?
H1A C1 H1C 109.5 . . ?
H1B C1 H1C 109.5 . . ?
N1 C2 C3 119.6(5) . . ?
N1 C2 C1 117.9(4) . . ?
C3 C2 C1 122.4(5) . . ?
C2 C3 C4 119.7(6) . . ?
C2 C3 H3 120.2 . . ?
C4 C3 H3 120.2 . . ?
C5 C4 C3 120.2(5) . . ?
C5 C4 H4 119.9 . . ?
C3 C4 H4 119.9 . . ?
C4 C5 C6 119.3(6) . . ?
C4 C5 H5 120.3 . . ?
C6 C5 H5 120.3 . . ?
N1 C6 C5 120.3(6) . . ?
N1 C6 C7 116.4(4) . . ?
C5 C6 C7 123.3(5) . . ?
N2 C7 C8 120.9(6) . . ?
N2 C7 C6 115.3(4) . . ?
C8 C7 C6 123.5(6) . . ?
C9 C8 C7 118.7(7) . . ?
C9 C8 H8 120.6 . . ?
C7 C8 H8 120.6 . . ?
C10 C9 C8 120.6(6) . . ?
C10 C9 H9 119.7 . . ?
C8 C9 H9 119.7 . . ?
C9 C10 C11 120.5(7) . . ?
C9 C10 H10 119.8 . . ?
C11 C10 H10 119.8 . . ?
N2 C11 C10 119.8(6) . . ?
N2 C11 C12 118.6(4) . . ?
C10 C11 C12 121.6(6) . . ?
C11 C12 H12A 109.5 . . ?
C11 C12 H12B 109.5 . . ?
H12A C12 H12B 109.5 . . ?
C11 C12 H12C 109.5 . . ?
H12A C12 H12C 109.5 . . ?
H12B C12 H12C 109.5 . . ?
C14 C13 H13A 109.5 . . ?
C14 C13 H13B 109.5 . . ?
H13A C13 H13B 109.5 . . ?
C14 C13 H13C 109.5 . . ?
H13A C13 H13C 109.5 . . ?
H13B C13 H13C 109.5 . . ?
N3 C14 C15 120.2(4) . . ?
N3 C14 C13 119.3(4) . . ?
C15 C14 C13 120.5(4) . . ?
C16 C15 C14 119.6(5) . . ?
C16 C15 H15 120.2 . . ?
C14 C15 H15 120.2 . . ?
C17 C16 C15 120.4(4) . . ?
C17 C16 H16 119.8 . . ?
C15 C16 H16 119.8 . . ?
C16 C17 C18 118.8(4) . . ?
C16 C17 H17 120.6 . . ?
C18 C17 H17 120.6 . . ?
N3 C18 C17 121.8(4) . . ?
N3 C18 C19 115.5(3) . . ?
C17 C18 C19 122.5(4) . . ?
N4 C19 C20 120.9(4) . . ?
N4 C19 C18 115.8(3) . . ?
C20 C19 C18 123.2(4) . . ?
C21 C20 C19 118.8(4) . . ?
C21 C20 H20 120.6 . . ?
C19 C20 H20 120.6 . . ?
C22 C21 C20 119.5(4) . . ?
C22 C21 H21 120.3 . . ?
C20 C21 H21 120.3 . . ?
C21 C22 C23 120.4(5) . . ?
C21 C22 H22 119.8 . . ?
C23 C22 H22 119.8 . . ?
N4 C23 C22 119.9(4) . . ?
N4 C23 C24 119.9(4) . . ?
C22 C23 C24 120.1(4) . . ?
C23 C24 H24A 109.5 . . ?
C23 C24 H24B 109.5 . . ?
H24A C24 H24B 109.5 . . ?
C23 C24 H24C 109.5 . . ?
H24A C24 H24C 109.5 . . ?
H24B C24 H24C 109.5 . . ?

loop_
_geom_bond_atom_site_label_1
_geom_bond_atom_site_label_2
_geom_bond_distance
_geom_bond_site_symmetry_2
_geom_bond_publ_flag
Cu1 N4 1.975(3) . ?
Cu1 N1 1.989(3) . ?
Cu1 O1 2.057(3) . ?
Cu1 N3 2.057(3) . ?
Cu1 N2 2.138(3) . ?
Cl1 O12 1.394(4) . ?
Cl1 O14 1.403(4) . ?
Cl1 O11 1.419(5) . ?
Cl1 O13 1.420(4) . ?
Cl2 O21 1.411(4) . ?
Cl2 O24 1.412(3) . ?
Cl2 O22 1.424(4) . ?
Cl2 O23 1.439(3) . ?
O1 H01A 0.824(3) . ?
O1 H01B 0.890(3) . ?
N1 C6 1.342(6) . ?
N1 C2 1.345(6) . ?
N2 C11 1.354(6) . ?
N2 C7 1.354(6) . ?
N3 C14 1.346(5) . ?
N3 C18 1.353(5) . ?
N4 C19 1.338(5) . ?
N4 C23 1.347(5) . ?
C1 C2 1.486(7) . ?
C1 H1A 0.9800 . ?
C1 H1B 0.9800 . ?
C1 H1C 0.9800 . ?
C2 C3 1.375(7) . ?
C3 C4 1.379(10) . ?
C3 H3 0.9500 . ?
C4 C5 1.335(10) . ?
C4 H4 0.9500 . ?
C5 C6 1.393(6) . ?
C5 H5 0.9500 . ?
C6 C7 1.473(8) . ?
C7 C8 1.382(7) . ?
C8 C9 1.368(12) . ?
C8 H8 0.9500 . ?
C9 C10 1.332(11) . ?
C9 H9 0.9500 . ?
C10 C11 1.387(7) . ?
C10 H10 0.9500 . ?
C11 C12 1.474(8) . ?
C12 H12A 0.9800 . ?
C12 H12B 0.9800 . ?
C12 H12C 0.9800 . ?
C13 C14 1.485(6) . ?
C13 H13A 0.9800 . ?
C13 H13B 0.9800 . ?
C13 H13C 0.9800 . ?
C14 C15 1.390(6) . ?
C15 C16 1.364(7) . ?
C15 H15 0.9500 . ?
C16 C17 1.352(7) . ?
C16 H16 0.9500 . ?
C17 C18 1.377(5) . ?
C17 H17 0.9500 . ?
C18 C19 1.465(6) . ?
C19 C20 1.389(5) . ?
C20 C21 1.368(7) . ?
C20 H20 0.9500 . ?
C21 C22 1.362(7) . ?
C21 H21 0.9500 . ?
C22 C23 1.375(6) . ?
C22 H22 0.9500 . ?
C23 C24 1.487(6) . ?
C24 H24A 0.9800 . ?
C24 H24B 0.9800 . ?
C24 H24C 0.9800 . ?

loop_
_geom_torsion_atom_site_label_1
_geom_torsion_atom_site_label_2
_geom_torsion_atom_site_label_3
_geom_torsion_atom_site_label_4
_geom_torsion
_geom_torsion_site_symmetry_1
_geom_torsion_site_symmetry_2
_geom_torsion_site_symmetry_3
_geom_torsion_site_symmetry_4
_geom_torsion_publ_flag
N4 Cu1 N1 C6 120.6(7) . . . . ?
O1 Cu1 N1 C6 104.4(3) . . . . ?
N3 Cu1 N1 C6 -117.8(3) . . . . ?
N2 Cu1 N1 C6 -15.7(3) . . . . ?
N4 Cu1 N1 C2 -45.3(9) . . . . ?
O1 Cu1 N1 C2 -61.5(3) . . . . ?
N3 Cu1 N1 C2 76.3(3) . . . . ?
N2 Cu1 N1 C2 178.4(4) . . . . ?
N4 Cu1 N2 C11 22.5(4) . . . . ?
N1 Cu1 N2 C11 -165.0(4) . . . . ?
O1 Cu1 N2 C11 121.2(4) . . . . ?
N3 Cu1 N2 C11 -62.8(4) . . . . ?
N4 Cu1 N2 C7 -162.1(3) . . . . ?
N1 Cu1 N2 C7 10.4(3) . . . . ?
O1 Cu1 N2 C7 -63.3(3) . . . . ?
N3 Cu1 N2 C7 112.7(3) . . . . ?
N4 Cu1 N3 C14 -170.2(4) . . . . ?
N1 Cu1 N3 C14 18.7(4) . . . . ?
O1 Cu1 N3 C14 110.4(3) . . . . ?
N2 Cu1 N3 C14 -64.3(4) . . . . ?
N4 Cu1 N3 C18 14.6(2) . . . . ?
N1 Cu1 N3 C18 -156.4(2) . . . . ?
O1 Cu1 N3 C18 -64.8(3) . . . . ?
N2 Cu1 N3 C18 120.6(3) . . . . ?
N1 Cu1 N4 C19 108.6(8) . . . . ?
O1 Cu1 N4 C19 124.6(3) . . . . ?
N3 Cu1 N4 C19 -14.8(3) . . . . ?
N2 Cu1 N4 C19 -116.8(3) . . . . ?
N1 Cu1 N4 C23 -64.7(8) . . . . ?
O1 Cu1 N4 C23 -48.7(3) . . . . ?
N3 Cu1 N4 C23 171.9(3) . . . . ?
N2 Cu1 N4 C23 69.9(3) . . . . ?
C6 N1 C2 C3 -1.3(7) . . . . ?
Cu1 N1 C2 C3 163.7(4) . . . . ?
C6 N1 C2 C1 178.4(4) . . . . ?
Cu1 N1 C2 C1 -16.5(6) . . . . ?
N1 C2 C3 C4 -1.5(8) . . . . ?
C1 C2 C3 C4 178.8(5) . . . . ?
C2 C3 C4 C5 2.8(9) . . . . ?
C3 C4 C5 C6 -1.4(9) . . . . ?
C2 N1 C6 C5 2.8(6) . . . . ?
Cu1 N1 C6 C5 -163.5(4) . . . . ?
C2 N1 C6 C7 -175.2(4) . . . . ?
Cu1 N1 C6 C7 18.6(5) . . . . ?
C4 C5 C6 N1 -1.4(8) . . . . ?
C4 C5 C6 C7 176.4(5) . . . . ?
C11 N2 C7 C8 -1.8(8) . . . . ?
Cu1 N2 C7 C8 -177.7(5) . . . . ?
C11 N2 C7 C6 172.1(4) . . . . ?
Cu1 N2 C7 C6 -3.9(5) . . . . ?
N1 C6 C7 N2 -9.2(6) . . . . ?
C5 C6 C7 N2 172.9(4) . . . . ?
N1 C6 C7 C8 164.4(6) . . . . ?
C5 C6 C7 C8 -13.4(9) . . . . ?
N2 C7 C8 C9 0.8(11) . . . . ?
C6 C7 C8 C9 -172.5(7) . . . . ?
C7 C8 C9 C10 0.2(14) . . . . ?
C8 C9 C10 C11 -0.1(14) . . . . ?
C7 N2 C11 C10 1.8(8) . . . . ?
Cu1 N2 C11 C10 176.9(5) . . . . ?
C7 N2 C11 C12 -176.3(5) . . . . ?
Cu1 N2 C11 C12 -1.2(7) . . . . ?
C9 C10 C11 N2 -0.9(11) . . . . ?
C9 C10 C11 C12 177.1(7) . . . . ?
C18 N3 C14 C15 2.8(6) . . . . ?
Cu1 N3 C14 C15 -172.0(3) . . . . ?
C18 N3 C14 C13 -175.6(4) . . . . ?
Cu1 N3 C14 C13 9.6(6) . . . . ?
N3 C14 C15 C16 -0.4(7) . . . . ?
C13 C14 C15 C16 178.0(5) . . . . ?
C14 C15 C16 C17 -1.4(7) . . . . ?
C15 C16 C17 C18 0.8(7) . . . . ?
C14 N3 C18 C17 -3.4(6) . . . . ?
Cu1 N3 C18 C17 172.3(3) . . . . ?
C14 N3 C18 C19 172.0(3) . . . . ?
Cu1 N3 C18 C19 -12.3(4) . . . . ?
C16 C17 C18 N3 1.7(6) . . . . ?
C16 C17 C18 C19 -173.4(4) . . . . ?
C23 N4 C19 C20 2.6(6) . . . . ?
Cu1 N4 C19 C20 -171.1(3) . . . . ?
C23 N4 C19 C18 -174.0(3) . . . . ?
Cu1 N4 C19 C18 12.3(4) . . . . ?
N3 C18 C19 N4 0.5(5) . . . . ?
C17 C18 C19 N4 175.9(4) . . . . ?
N3 C18 C19 C20 -175.9(4) . . . . ?
C17 C18 C19 C20 -0.6(6) . . . . ?
N4 C19 C20 C21 0.3(6) . . . . ?
C18 C19 C20 C21 176.6(4) . . . . ?
C19 C20 C21 C22 -2.7(7) . . . . ?
C20 C21 C22 C23 2.3(7) . . . . ?
C19 N4 C23 C22 -3.0(6) . . . . ?
Cu1 N4 C23 C22 169.9(3) . . . . ?
C19 N4 C23 C24 174.9(4) . . . . ?
Cu1 N4 C23 C24 -12.2(5) . . . . ?
C21 C22 C23 N4 0.6(7) . . . . ?
C21 C22 C23 C24 -177.4(4) . . . . ?
